data_2223047
loop_
_publ_author_name
'Li, Zhi'
'Li, Rui'
'Ding, Zhen-Yu'

_publ_section_title
;
 2,2-Dimethyl-5-(1-naphthylaminomethylene)-1,3-dioxane-4,6-dione
;
_journal_coeditor_code EZ2178
_journal_issue 9
_journal_name_full 'Acta Crystallographica Section E'
_journal_page_first o2289
_journal_paper_doi 10.1107/S1600536809033984
_journal_volume 65
_journal_year 2009
_chemical_formula_iupac 'C17 H15 N O4'
_chemical_formula_moiety 'C17 H15 N O4'
_chemical_formula_sum 'C17 H15 N O4'
_chemical_formula_weight 297.30
_chemical_name_systematic
;
2,2-Dimethyl-5-(1-naphthylaminomethylene)-1,3-dioxane-4,6-dione
;
_space_group_IT_number 2
_symmetry_cell_setting triclinic
_symmetry_space_group_name_Hall '-P 1'
_symmetry_space_group_name_H-M 'P -1'
_atom_sites_solution_hydrogens mixed
_atom_sites_solution_primary direct
_atom_sites_solution_secondary difmap
_audit_creation_method SHELXL-97
_cell_angle_alpha 98.601(2)
_cell_angle_beta 96.428(2)
_cell_angle_gamma 92.198(2)
_cell_formula_units_Z 2
_cell_length_a 7.4696(11)
_cell_length_b 8.0805(12)
_cell_length_c 12.1240(18)
_cell_measurement_reflns_used 2197
_cell_measurement_temperature 153(2)
_cell_measurement_theta_max 27.47
_cell_measurement_theta_min 2.55
_cell_volume 717.87(18)
_computing_cell_refinement 'SAINT (Bruker, 2000)'
_computing_data_collection 'SMART (Bruker, 2001)'
_computing_data_reduction 'SAINT (Bruker, 2000)'
_computing_molecular_graphics 'ORTEP-3 for Windows (Farrugia, 1997)'
_computing_publication_material 'SHELXL97 (Sheldrick, 2008) and PLATON (Spek, 2009)'
_computing_structure_refinement 'SHELXL97 (Sheldrick, 2008)'
_computing_structure_solution 'SHELXS97 (Sheldrick, 2008)'
_diffrn_ambient_temperature 153(2)
_diffrn_measured_fraction_theta_full 0.989
_diffrn_measured_fraction_theta_max 0.989
_diffrn_measurement_device_type 'Bruker SMART CCD area-detector'
_diffrn_measurement_method '\f and \w'
_diffrn_radiation_monochromator graphite
_diffrn_radiation_source 'fine-focus sealed tube'
_diffrn_radiation_type MoK\a
_diffrn_radiation_wavelength 0.71073
_diffrn_reflns_av_R_equivalents 0.0144
_diffrn_reflns_av_sigmaI/netI 0.0282
_diffrn_reflns_limit_h_max 6
_diffrn_reflns_limit_h_min -9
_diffrn_reflns_limit_k_max 10
_diffrn_reflns_limit_k_min -10
_diffrn_reflns_limit_l_max 15
_diffrn_reflns_limit_l_min -15
_diffrn_reflns_number 4513
_diffrn_reflns_theta_full 27.57
_diffrn_reflns_theta_max 27.57
_diffrn_reflns_theta_min 2.55
_exptl_absorpt_coefficient_mu 0.099
_exptl_absorpt_correction_type none
_exptl_crystal_colour colourless
_exptl_crystal_density_diffrn 1.375
_exptl_crystal_density_method 'not measured'
_exptl_crystal_description block
_exptl_crystal_F_000 312
_exptl_crystal_size_max 0.25
_exptl_crystal_size_mid 0.20
_exptl_crystal_size_min 0.20
_refine_diff_density_max 0.177
_refine_diff_density_min -0.161
_refine_ls_extinction_coef 0.204(9)
_refine_ls_extinction_expression Fc^*^=kFc[1+0.001xFc^2^\l^3^/sin(2\q)]^-1/4^
_refine_ls_extinction_method 'SHELXL97 (Sheldrick, 2008)'
_refine_ls_goodness_of_fit_ref 1.029
_refine_ls_hydrogen_treatment mixed
_refine_ls_matrix_type full
_refine_ls_number_parameters 206
_refine_ls_number_reflns 3194
_refine_ls_number_restraints 0
_refine_ls_restrained_S_all 1.029
_refine_ls_R_factor_all 0.0502
_refine_ls_R_factor_gt 0.0399
_refine_ls_shift/su_max 0.000
_refine_ls_shift/su_mean 0.000
_refine_ls_structure_factor_coef Fsqd
_refine_ls_weighting_details 'calc w=1/[\s^2^(Fo^2^)+(0.0462P)^2^+0.1278P] where P=(Fo^2^+2Fc^2^)/3'
_refine_ls_weighting_scheme calc
_refine_ls_wR_factor_gt 0.1027
_refine_ls_wR_factor_ref 0.1104
_reflns_number_gt 2571
_reflns_number_total 3194
_reflns_threshold_expression I>2\s(I)
_cod_data_source_file ez2178.cif
_cod_data_source_block I
_cod_depositor_comments
;
The following automatic conversions were performed:
'_symmetry_cell_setting' value 'Triclinic' changed to 'triclinic'
according to '/home/saulius/struct/CIF-dictionaries/cif_core.dic'
dictionary named 'cif_core.dic' version 2.4.1 from 2010-06-29.

Automatic conversion script
Id: cif_fix_enum 1527 2010-12-29 10:47:43Z saulius 

The following automatic conversions were performed:

'_symmetry_cell_setting' value 'Triclinic' changed to 'triclinic'
according to /home/saulius/struct/CIF-dictionaries/cif_core.dic
dictionary named 'cif_core.dic' version 2.4.1 from 2010-06-29.

Automatic conversion script
Id: cif_fix_values 1715 2011-07-08 13:25:40Z adriana 
;
_cod_database_code 2223047
_cod_database_fobs_code 2223047

loop_
_symmetry_equiv_pos_as_xyz
'x, y, z'
'-x, -y, -z'

loop_
_atom_site_type_symbol
_atom_site_label
_atom_site_fract_x
_atom_site_fract_y
_atom_site_fract_z
_atom_site_U_iso_or_equiv
_atom_site_adp_type
_atom_site_calc_flag
_atom_site_refinement_flags
_atom_site_occupancy
_atom_site_disorder_assembly
_atom_site_disorder_group
O O1 0.75507(13) 0.44446(12) 0.48110(8) 0.0482(3) Uani d . 1 . .
O O2 0.61634(12) 0.29559(12) 0.60505(7) 0.0468(3) Uani d . 1 . .
O O3 0.66547(15) 0.40648(13) 0.29855(8) 0.0567(3) Uani d . 1 . .
O O4 0.36615(13) 0.13711(12) 0.54766(8) 0.0501(3) Uani d . 1 . .
N N1 0.41749(15) 0.15238(15) 0.21325(9) 0.0431(3) Uani d . 1 . .
H H1 0.496(3) 0.236(2) 0.2012(15) 0.074(5) Uiso d . 1 . .
C C1 0.9036(2) 0.21096(19) 0.54644(13) 0.0529(4) Uani d . 1 . .
H H1A 0.9247 0.1511 0.6109 0.079 Uiso calc R 1 . .
H H1B 1.0193 0.2541 0.5281 0.079 Uiso calc R 1 . .
H H1C 0.8432 0.1340 0.4816 0.079 Uiso calc R 1 . .
C C2 0.8669(2) 0.4816(2) 0.67397(13) 0.0583(4) Uani d . 1 . .
H H2A 0.7830 0.5704 0.6887 0.087 Uiso calc R 1 . .
H H2B 0.9809 0.5306 0.6571 0.087 Uiso calc R 1 . .
H H2C 0.8895 0.4262 0.7404 0.087 Uiso calc R 1 . .
C C3 0.78588(18) 0.35520(17) 0.57518(11) 0.0433(3) Uani d . 1 . .
C C4 0.64805(18) 0.36396(16) 0.38885(11) 0.0420(3) Uani d . 1 . .
C C5 0.51881(17) 0.23873(16) 0.40821(10) 0.0384(3) Uani d . 1 . .
C C6 0.49111(17) 0.21600(16) 0.52166(10) 0.0393(3) Uani d . 1 . .
C C7 0.41364(17) 0.14044(16) 0.32061(10) 0.0401(3) Uani d . 1 . .
H H7 0.3322 0.0579 0.3385 0.048 Uiso calc R 1 . .
C C8 0.32676(17) 0.04147(17) 0.12053(10) 0.0412(3) Uani d . 1 . .
C C9 0.2809(2) -0.12053(18) 0.12899(12) 0.0502(3) Uani d . 1 . .
H H9 0.3068 -0.1605 0.1986 0.060 Uiso calc R 1 . .
C C10 0.1953(2) -0.2285(2) 0.03460(14) 0.0598(4) Uani d . 1 . .
H H10 0.1584 -0.3399 0.0416 0.072 Uiso calc R 1 . .
C C11 0.1648(2) -0.1750(2) -0.06667(13) 0.0593(4) Uani d . 1 . .
H H11 0.1097 -0.2505 -0.1301 0.071 Uiso calc R 1 . .
C C12 0.21389(18) -0.0086(2) -0.07868(11) 0.0495(4) Uani d . 1 . .
C C13 0.1908(2) 0.0502(3) -0.18422(12) 0.0624(5) Uani d . 1 . .
H H13 0.1415 -0.0247 -0.2495 0.075 Uiso calc R 1 . .
C C14 0.2376(2) 0.2106(3) -0.19338(13) 0.0663(5) Uani d . 1 . .
H H14 0.2247 0.2460 -0.2650 0.080 Uiso calc R 1 . .
C C15 0.3050(2) 0.3242(2) -0.09805(13) 0.0608(4) Uani d . 1 . .
H H15 0.3325 0.4378 -0.1047 0.073 Uiso calc R 1 . .
C C16 0.3315(2) 0.2734(2) 0.00486(12) 0.0513(4) Uani d . 1 . .
H H16 0.3775 0.3521 0.0690 0.062 Uiso calc R 1 . .
C C17 0.29151(17) 0.10513(18) 0.01706(10) 0.0428(3) Uani d . 1 . .

loop_
_atom_site_aniso_label
_atom_site_aniso_U_11
_atom_site_aniso_U_22
_atom_site_aniso_U_33
_atom_site_aniso_U_12
_atom_site_aniso_U_13
_atom_site_aniso_U_23
O1 0.0558(6) 0.0465(5) 0.0405(5) -0.0043(4) -0.0028(4) 0.0094(4)
O2 0.0450(5) 0.0633(6) 0.0309(5) -0.0001(4) 0.0023(4) 0.0057(4)
O3 0.0686(7) 0.0633(6) 0.0400(6) -0.0081(5) 0.0034(5) 0.0195(5)
O4 0.0499(6) 0.0620(6) 0.0394(5) -0.0027(5) 0.0111(4) 0.0081(4)
N1 0.0441(6) 0.0532(7) 0.0315(6) 0.0003(5) 0.0015(4) 0.0076(5)
C1 0.0452(8) 0.0568(8) 0.0550(9) 0.0065(6) -0.0014(6) 0.0080(7)
C2 0.0610(9) 0.0622(9) 0.0457(8) -0.0021(7) -0.0061(7) -0.0001(7)
C3 0.0440(7) 0.0503(7) 0.0346(7) 0.0002(6) 0.0001(5) 0.0074(5)
C4 0.0478(7) 0.0433(7) 0.0349(7) 0.0044(5) 0.0014(5) 0.0081(5)
C5 0.0398(7) 0.0448(7) 0.0311(6) 0.0056(5) 0.0023(5) 0.0079(5)
C6 0.0398(7) 0.0447(7) 0.0335(6) 0.0069(5) 0.0037(5) 0.0055(5)
C7 0.0391(7) 0.0483(7) 0.0341(6) 0.0060(5) 0.0047(5) 0.0087(5)
C8 0.0357(6) 0.0547(8) 0.0322(6) 0.0057(5) 0.0033(5) 0.0030(5)
C9 0.0539(8) 0.0557(8) 0.0414(7) 0.0080(6) 0.0071(6) 0.0062(6)
C10 0.0617(10) 0.0548(9) 0.0594(10) 0.0020(7) 0.0080(7) -0.0026(7)
C11 0.0517(9) 0.0699(10) 0.0475(9) 0.0058(7) -0.0028(7) -0.0136(7)
C12 0.0386(7) 0.0714(9) 0.0354(7) 0.0127(6) 0.0010(5) -0.0017(6)
C13 0.0523(9) 0.0978(13) 0.0327(7) 0.0195(8) -0.0036(6) -0.0017(8)
C14 0.0590(10) 0.1060(14) 0.0386(8) 0.0215(9) 0.0055(7) 0.0229(9)
C15 0.0567(9) 0.0829(11) 0.0477(9) 0.0095(8) 0.0052(7) 0.0246(8)
C16 0.0489(8) 0.0663(9) 0.0391(7) 0.0034(7) 0.0023(6) 0.0119(6)
C17 0.0343(6) 0.0622(8) 0.0315(6) 0.0089(6) 0.0040(5) 0.0044(6)

loop_
_atom_type_symbol
_atom_type_description
_atom_type_scat_dispersion_real
_atom_type_scat_dispersion_imag
_atom_type_scat_source
C C 0.0033 0.0016 'International Tables Vol C Tables 4.2.6.8 and 6.1.1.4'
H H 0.0000 0.0000 'International Tables Vol C Tables 4.2.6.8 and 6.1.1.4'
N N 0.0061 0.0033 'International Tables Vol C Tables 4.2.6.8 and 6.1.1.4'
O O 0.0106 0.0060 'International Tables Vol C Tables 4.2.6.8 and 6.1.1.4'

loop_
_geom_angle_atom_site_label_1
_geom_angle_atom_site_label_2
_geom_angle_atom_site_label_3
_geom_angle_site_symmetry_1
_geom_angle_site_symmetry_3
_geom_angle
_geom_angle_publ_flag
C4 O1 C3 . . 116.84(10) ?
C6 O2 C3 . . 118.48(10) ?
C7 N1 C8 . . 126.21(12) ?
C7 N1 H1 . . 113.8(11) ?
C8 N1 H1 . . 119.7(11) ?
C3 C1 H1A . . 109.5 ?
C3 C1 H1B . . 109.5 ?
H1A C1 H1B . . 109.5 ?
C3 C1 H1C . . 109.5 ?
H1A C1 H1C . . 109.5 ?
H1B C1 H1C . . 109.5 ?
C3 C2 H2A . . 109.5 ?
C3 C2 H2B . . 109.5 ?
H2A C2 H2B . . 109.5 ?
C3 C2 H2C . . 109.5 ?
H2A C2 H2C . . 109.5 ?
H2B C2 H2C . . 109.5 ?
O1 C3 O2 . . 110.06(10) ?
O1 C3 C2 . . 106.69(11) ?
O2 C3 C2 . . 105.71(11) ?
O1 C3 C1 . . 109.85(11) ?
O2 C3 C1 . . 110.62(11) ?
C2 C3 C1 . . 113.75(12) ?
O3 C4 O1 . . 118.14(12) ?
O3 C4 C5 . . 125.52(12) ?
O1 C4 C5 . . 116.31(11) ?
C7 C5 C4 . . 121.36(11) ?
C7 C5 C6 . . 117.92(11) ?
C4 C5 C6 . . 120.69(11) ?
O4 C6 O2 . . 118.28(11) ?
O4 C6 C5 . . 125.74(12) ?
O2 C6 C5 . . 115.95(11) ?
N1 C7 C5 . . 124.76(12) ?
N1 C7 H7 . . 117.6 ?
C5 C7 H7 . . 117.6 ?
C9 C8 N1 . . 121.29(12) ?
C9 C8 C17 . . 121.54(12) ?
N1 C8 C17 . . 117.13(12) ?
C8 C9 C10 . . 119.85(14) ?
C8 C9 H9 . . 120.1 ?
C10 C9 H9 . . 120.1 ?
C11 C10 C9 . . 120.64(15) ?
C11 C10 H10 . . 119.7 ?
C9 C10 H10 . . 119.7 ?
C10 C11 C12 . . 120.82(14) ?
C10 C11 H11 . . 119.6 ?
C12 C11 H11 . . 119.6 ?
C11 C12 C17 . . 119.39(13) ?
C11 C12 C13 . . 122.49(14) ?
C17 C12 C13 . . 118.11(15) ?
C14 C13 C12 . . 121.36(15) ?
C14 C13 H13 . . 119.3 ?
C12 C13 H13 . . 119.3 ?
C13 C14 C15 . . 120.28(15) ?
C13 C14 H14 . . 119.9 ?
C15 C14 H14 . . 119.9 ?
C16 C15 C14 . . 120.52(16) ?
C16 C15 H15 . . 119.7 ?
C14 C15 H15 . . 119.7 ?
C15 C16 C17 . . 120.84(15) ?
C15 C16 H16 . . 119.6 ?
C17 C16 H16 . . 119.6 ?
C16 C17 C12 . . 118.73(13) ?
C16 C17 C8 . . 123.65(12) ?
C12 C17 C8 . . 117.61(13) ?

loop_
_geom_bond_atom_site_label_1
_geom_bond_atom_site_label_2
_geom_bond_site_symmetry_2
_geom_bond_distance
_geom_bond_publ_flag
O1 C4 . 1.3622(15) ?
O1 C3 . 1.4403(15) ?
O2 C6 . 1.3632(15) ?
O2 C3 . 1.4405(16) ?
O3 C4 . 1.2142(15) ?
O4 C6 . 1.2072(15) ?
N1 C7 . 1.3229(16) ?
N1 C8 . 1.4170(16) ?
N1 H1 . 0.920(18) ?
C1 C3 . 1.510(2) ?
C1 H1A . 0.9800 ?
C1 H1B . 0.9800 ?
C1 H1C . 0.9800 ?
C2 C3 . 1.5063(19) ?
C2 H2A . 0.9800 ?
C2 H2B . 0.9800 ?
C2 H2C . 0.9800 ?
C4 C5 . 1.4345(18) ?
C5 C7 . 1.3743(17) ?
C5 C6 . 1.4508(17) ?
C7 H7 . 0.9500 ?
C8 C9 . 1.362(2) ?
C8 C17 . 1.4271(18) ?
C9 C10 . 1.405(2) ?
C9 H9 . 0.9500 ?
C10 C11 . 1.360(2) ?
C10 H10 . 0.9500 ?
C11 C12 . 1.413(2) ?
C11 H11 . 0.9500 ?
C12 C17 . 1.4204(19) ?
C12 C13 . 1.425(2) ?
C13 C14 . 1.353(3) ?
C13 H13 . 0.9500 ?
C14 C15 . 1.396(2) ?
C14 H14 . 0.9500 ?
C15 C16 . 1.367(2) ?
C15 H15 . 0.9500 ?
C16 C17 . 1.414(2) ?
C16 H16 . 0.9500 ?

loop_
_geom_hbond_atom_site_label_D
_geom_hbond_atom_site_label_H
_geom_hbond_atom_site_label_A
_geom_hbond_site_symmetry_A
_geom_hbond_distance_DH
_geom_hbond_distance_HA
_geom_hbond_distance_DA
_geom_hbond_angle_DHA
N1 H1 O3 . 0.920(18) 1.982(18) 2.7130(16) 135.2(15)
C1 H1C O4 2_656 0.98 2.60 3.3709(19) 136

loop_
_cod_related_entry_id
_cod_related_entry_database
_cod_related_entry_code
1 ChemSpider 12584592
